data_4334487
loop_
_publ_author_name
'Aimee J. Gamble'
'Jason M. Lynam'
'Robert J. Thatcher'
'Paul H. Walton'
'Adrian C. Whitwood'

_publ_contact_author_address
;Department of Chemistry
University of York
Heslington 
York
YO10 5DD
UK
;
_publ_contact_author_email jason.lynam@york.ac.uk
_publ_contact_author_fax +44(0)1904322516
_publ_contact_author_name 'Jason Lynam'
_publ_contact_author_phone +44(0)1904322534
_publ_section_title
;
 cis-1,3,5-Triaminocyclohexane as a Facially Capping Ligand for
 Ruthenium(II)
;
_journal_name_full 'Inorganic Chemistry'
_journal_page_first 4517
_journal_page_last 4527
_journal_paper_doi 10.1021/ic302819j
_journal_volume 52
_journal_year 2013
_chemical_formula_moiety 'C10 H29 N5 O Ru S, F6 P, Cl'
_chemical_formula_sum 'C10 H29 Cl F6 N5 O P Ru S'
_chemical_formula_weight 548.93
_chemical_name_systematic
;
 ? 
;
_space_group_IT_number 14
_symmetry_cell_setting monoclinic
_symmetry_space_group_name_Hall '-P 2ybc'
_symmetry_space_group_name_H-M 'P 1 21/c 1'
_atom_sites_solution_hydrogens geom
_atom_sites_solution_primary direct
_atom_sites_solution_secondary difmap
_audit_creation_method SHELXL-97
_cell_angle_alpha 90.00
_cell_angle_beta 90.604(2)
_cell_angle_gamma 90.00
_cell_formula_units_Z 4
_cell_length_a 9.5843(8)
_cell_length_b 11.4320(10)
_cell_length_c 18.2955(16)
_cell_measurement_reflns_used 5298
_cell_measurement_temperature 110(2)
_cell_measurement_theta_max 28.27
_cell_measurement_theta_min 2.23
_cell_volume 2004.5(3)
_computing_cell_refinement 'Bruker SMART'
_computing_data_collection 'Bruker SMART'
_computing_data_reduction 'Bruker SAINT'
_computing_molecular_graphics 'Bruker SHELXTL'
_computing_publication_material 'Bruker SHELXTL'
_computing_structure_refinement 'SHELXL-97 (Sheldrick, 1997)'
_computing_structure_solution 'SHELXS-97 (Sheldrick, 1997)'
_diffrn_ambient_temperature 110(2)
_diffrn_measured_fraction_theta_full 0.999
_diffrn_measured_fraction_theta_max 0.999
_diffrn_measurement_device_type 'CCD area detector'
_diffrn_measurement_method 'phi and omega scans'
_diffrn_radiation_monochromator graphite
_diffrn_radiation_source 'fine-focus sealed tube'
_diffrn_radiation_type MoK\a
_diffrn_radiation_wavelength 0.71073
_diffrn_reflns_av_R_equivalents 0.0206
_diffrn_reflns_av_sigmaI/netI 0.0175
_diffrn_reflns_limit_h_max 12
_diffrn_reflns_limit_h_min -12
_diffrn_reflns_limit_k_max 15
_diffrn_reflns_limit_k_min -15
_diffrn_reflns_limit_l_max 24
_diffrn_reflns_limit_l_min -24
_diffrn_reflns_number 20281
_diffrn_reflns_theta_full 28.29
_diffrn_reflns_theta_max 28.29
_diffrn_reflns_theta_min 2.10
_exptl_absorpt_coefficient_mu 1.164
_exptl_absorpt_correction_T_max 0.911
_exptl_absorpt_correction_T_min 0.771
_exptl_absorpt_correction_type multi-scan
_exptl_absorpt_process_details 'SADABS v2.10; (Sheldrick)'
_exptl_crystal_colour yellow
_exptl_crystal_density_diffrn 1.819
_exptl_crystal_description shard
_exptl_crystal_F_000 1112
_exptl_crystal_size_max 0.40
_exptl_crystal_size_mid 0.19
_exptl_crystal_size_min 0.08
_refine_diff_density_max 0.627
_refine_diff_density_min -0.395
_refine_diff_density_rms 0.068
_refine_ls_extinction_method none
_refine_ls_goodness_of_fit_ref 1.064
_refine_ls_hydrogen_treatment mixed
_refine_ls_matrix_type full
_refine_ls_number_parameters 277
_refine_ls_number_reflns 4979
_refine_ls_number_restraints 0
_refine_ls_restrained_S_all 1.064
_refine_ls_R_factor_all 0.0234
_refine_ls_R_factor_gt 0.0213
_refine_ls_shift/su_max 0.001
_refine_ls_shift/su_mean 0.000
_refine_ls_structure_factor_coef Fsqd
_refine_ls_weighting_details 'calc w=1/[\s^2^(Fo^2^)+(0.0262P)^2^+1.1523P] where P=(Fo^2^+2Fc^2^)/3'
_refine_ls_weighting_scheme calc
_refine_ls_wR_factor_gt 0.0517
_refine_ls_wR_factor_ref 0.0529
_reflns_number_gt 4622
_reflns_number_total 4979
_reflns_threshold_expression >2sigma(I)
_cod_data_source_file ic302819j_si_002_04.cif
_cod_data_source_block Complex2c
_cod_database_code 4334487

loop_
_space_group_symop_id
_space_group_symop_operation_xyz
1 'x, y, z'
2 '-x, y+1/2, -z+1/2'
3 '-x, -y, -z'
4 'x, -y-1/2, z-1/2'

loop_
_atom_site_label
_atom_site_type_symbol
_atom_site_fract_x
_atom_site_fract_y
_atom_site_fract_z
_atom_site_U_iso_or_equiv
_atom_site_adp_type
_atom_site_occupancy
_atom_site_symmetry_multiplicity
_atom_site_calc_flag
_atom_site_refinement_flags
H1 H 1.0557 0.7566 0.1371 0.022 Uiso 1 1 calc R
H1a H 0.969(2) 0.614(2) 0.2103(12) 0.023(5) Uiso 1 1 d .
H1b H 0.925(2) 0.7217(19) 0.2340(11) 0.019(5) Uiso 1 1 d .
H2a H 0.9039 0.8644 0.0666 0.023 Uiso 1 1 calc R
H2b H 0.8477 0.8724 0.1484 0.023 Uiso 1 1 calc R
H2c H 0.627(2) 0.7953(19) 0.1754(12) 0.024(5) Uiso 1 1 d .
H2d H 0.551(2) 0.726(2) 0.1269(12) 0.029(6) Uiso 1 1 d .
H3 H 0.6688 0.8416 0.0556 0.021 Uiso 1 1 calc R
H3a H 0.708(2) 0.4604(18) 0.0899(10) 0.015(5) Uiso 1 1 d .
H3b H 0.836(2) 0.457(2) 0.1203(11) 0.024(5) Uiso 1 1 d .
H4a H 0.6343 0.6386 0.0204 0.024 Uiso 1 1 calc R
H4b H 0.7560 0.7053 -0.0216 0.024 Uiso 1 1 calc R
H4c H 0.872(2) 0.4286(17) 0.2574(11) 0.018(5) Uiso 1 1 d .
H4d H 0.730(2) 0.4077(18) 0.2786(11) 0.021(5) Uiso 1 1 d .
H5 H 0.8447 0.5260 0.0049 0.022 Uiso 1 1 calc R
H5a H 0.604(2) 0.7098(18) 0.3156(11) 0.019(5) Uiso 1 1 d .
H5b H 0.744(2) 0.7295(18) 0.3111(11) 0.018(5) Uiso 1 1 d .
H6a H 1.0325 0.5645 0.0882 0.025 Uiso 1 1 calc R
H6b H 1.0155 0.6632 0.0268 0.025 Uiso 1 1 calc R
H7a H 0.9140 0.5617 0.3438 0.025 Uiso 1 1 calc R
H7b H 0.8427 0.4524 0.3839 0.025 Uiso 1 1 calc R
H8a H 0.6217 0.5418 0.3744 0.025 Uiso 1 1 calc R
H8b H 0.7269 0.6315 0.4141 0.025 Uiso 1 1 calc R
H9a H 0.2820 0.5503 0.2452 0.039 Uiso 1 1 calc R
H9b H 0.3687 0.6676 0.2309 0.039 Uiso 1 1 calc R
H9c H 0.3918 0.5959 0.3052 0.039 Uiso 1 1 calc R
H10a H 0.4780 0.4274 0.0948 0.033 Uiso 1 1 calc R
H10b H 0.4183 0.5580 0.0972 0.033 Uiso 1 1 calc R
H10c H 0.3294 0.4527 0.1305 0.033 Uiso 1 1 calc R
C1 C 0.96102(17) 0.72150(14) 0.12961(9) 0.0187(3) Uani 1 1 d .
C2 C 0.86084(17) 0.81884(14) 0.10650(9) 0.0192(3) Uani 1 1 d .
C3 C 0.71808(17) 0.77532(14) 0.08050(9) 0.0177(3) Uani 1 1 d .
C4 C 0.72811(18) 0.67375(14) 0.02645(9) 0.0202(3) Uani 1 1 d .
C5 C 0.83048(18) 0.57747(14) 0.04836(9) 0.0185(3) Uani 1 1 d .
C6 C 0.97138(18) 0.62848(14) 0.07044(9) 0.0205(3) Uani 1 1 d .
C7 C 0.82795(18) 0.51410(15) 0.34669(9) 0.0212(3) Uani 1 1 d .
C8 C 0.70605(19) 0.59045(14) 0.36760(9) 0.0206(3) Uani 1 1 d .
C9 C 0.37207(18) 0.58928(15) 0.25269(11) 0.0258(4) Uani 1 1 d .
C10 C 0.42375(18) 0.48339(16) 0.12336(9) 0.0218(3) Uani 1 1 d .
N1 N 0.91698(14) 0.66750(12) 0.20015(8) 0.0163(3) Uani 1 1 d .
N2 N 0.63277(15) 0.73802(12) 0.14424(8) 0.0159(3) Uani 1 1 d .
N3 N 0.77355(16) 0.50371(12) 0.10859(8) 0.0168(3) Uani 1 1 d .
N4 N 0.79627(15) 0.46016(12) 0.27445(8) 0.0175(3) Uani 1 1 d .
N5 N 0.68128(15) 0.67711(12) 0.30809(7) 0.0158(3) Uani 1 1 d .
O1 O 0.50143(13) 0.38777(10) 0.24658(7) 0.0201(2) Uani 1 1 d .
S1 S 0.50666(4) 0.50538(3) 0.21027(2) 0.01431(8) Uani 1 1 d .
Ru1 Ru 0.710100(12) 0.591798(10) 0.205399(6) 0.01206(4) Uani 1 1 d .
F1 F 0.16686(12) 0.66197(12) 0.50329(7) 0.0389(3) Uani 1 1 d .
F2 F 0.30807(14) 0.82171(10) 0.50209(6) 0.0377(3) Uani 1 1 d .
F3 F 0.38744(13) 0.65135(11) 0.54781(7) 0.0390(3) Uani 1 1 d .
F4 F 0.46830(13) 0.71876(12) 0.43953(8) 0.0448(3) Uani 1 1 d .
F5 F 0.32862(14) 0.55991(10) 0.44124(8) 0.0425(3) Uani 1 1 d .
F6 F 0.24816(14) 0.73171(10) 0.39626(6) 0.0360(3) Uani 1 1 d .
P1 P 0.31716(5) 0.68942(4) 0.47165(2) 0.01982(9) Uani 1 1 d .
Cl1 Cl 0.07819(4) 0.38971(4) 0.18670(2) 0.02223(9) Uani 1 1 d .

loop_
_atom_site_aniso_label
_atom_site_aniso_U_11
_atom_site_aniso_U_22
_atom_site_aniso_U_33
_atom_site_aniso_U_23
_atom_site_aniso_U_13
_atom_site_aniso_U_12
C1 0.0164(7) 0.0162(7) 0.0236(8) 0.0018(6) 0.0056(6) -0.0025(6)
C2 0.0221(8) 0.0136(7) 0.0220(8) 0.0014(6) 0.0061(6) -0.0013(6)
C3 0.0229(8) 0.0136(7) 0.0167(7) 0.0020(6) 0.0046(6) 0.0016(6)
C4 0.0277(8) 0.0188(8) 0.0141(7) 0.0013(6) 0.0025(6) 0.0015(6)
C5 0.0241(8) 0.0159(7) 0.0157(7) -0.0007(6) 0.0075(6) 0.0001(6)
C6 0.0216(8) 0.0166(7) 0.0236(8) 0.0012(6) 0.0099(6) 0.0014(6)
C7 0.0245(8) 0.0198(8) 0.0192(8) 0.0025(6) -0.0008(6) 0.0016(6)
C8 0.0279(9) 0.0182(8) 0.0158(8) 0.0008(6) 0.0031(6) 0.0008(6)
C9 0.0173(8) 0.0247(9) 0.0355(10) -0.0089(7) 0.0087(7) -0.0007(6)
C10 0.0222(8) 0.0249(8) 0.0183(8) -0.0003(7) -0.0023(6) -0.0057(7)
N1 0.0152(6) 0.0140(6) 0.0198(7) 0.0004(5) 0.0024(5) 0.0002(5)
N2 0.0169(6) 0.0144(6) 0.0164(6) -0.0013(5) 0.0020(5) 0.0012(5)
N3 0.0196(7) 0.0123(6) 0.0185(7) -0.0012(5) 0.0047(5) 0.0000(5)
N4 0.0181(7) 0.0143(6) 0.0202(7) 0.0019(5) 0.0038(5) 0.0020(5)
N5 0.0167(6) 0.0135(6) 0.0175(6) -0.0017(5) 0.0033(5) -0.0008(5)
O1 0.0221(6) 0.0166(5) 0.0217(6) 0.0043(4) 0.0013(5) -0.0047(4)
S1 0.01505(17) 0.01278(17) 0.01516(17) -0.00104(13) 0.00266(13) -0.00200(13)
Ru1 0.01297(7) 0.00973(6) 0.01352(7) -0.00062(4) 0.00270(4) -0.00022(4)
F1 0.0233(6) 0.0537(8) 0.0399(7) 0.0084(6) 0.0102(5) 0.0006(5)
F2 0.0656(9) 0.0195(5) 0.0278(6) -0.0052(4) -0.0025(6) 0.0072(5)
F3 0.0389(7) 0.0362(7) 0.0417(7) 0.0163(5) -0.0116(5) -0.0015(5)
F4 0.0324(6) 0.0459(8) 0.0564(8) 0.0014(6) 0.0192(6) -0.0101(6)
F5 0.0503(8) 0.0164(5) 0.0610(9) -0.0073(5) 0.0058(6) 0.0036(5)
F6 0.0543(8) 0.0314(6) 0.0222(5) 0.0016(5) -0.0030(5) 0.0024(5)
P1 0.0210(2) 0.01439(19) 0.0242(2) 0.00185(16) 0.00507(16) 0.00188(15)
Cl1 0.01624(18) 0.02009(18) 0.0304(2) 0.00585(16) 0.00298(15) 0.00390(14)

loop_
_atom_type_symbol
_atom_type_description
_atom_type_scat_dispersion_real
_atom_type_scat_dispersion_imag
_atom_type_scat_source
C C 0.0033 0.0016 'International Tables Vol C Tables 4.2.6.8 and 6.1.1.4'
H H 0.0000 0.0000 'International Tables Vol C Tables 4.2.6.8 and 6.1.1.4'
N N 0.0061 0.0033 'International Tables Vol C Tables 4.2.6.8 and 6.1.1.4'
O O 0.0106 0.0060 'International Tables Vol C Tables 4.2.6.8 and 6.1.1.4'
S S 0.1246 0.1234 'International Tables Vol C Tables 4.2.6.8 and 6.1.1.4'
Ru Ru -1.2594 0.8363 'International Tables Vol C Tables 4.2.6.8 and 6.1.1.4'
P P 0.1023 0.0942 'International Tables Vol C Tables 4.2.6.8 and 6.1.1.4'
F F 0.0171 0.0103 'International Tables Vol C Tables 4.2.6.8 and 6.1.1.4'
Cl Cl 0.1484 0.1585 'International Tables Vol C Tables 4.2.6.8 and 6.1.1.4'

loop_
_geom_angle_atom_site_label_1
_geom_angle_atom_site_label_2
_geom_angle_atom_site_label_3
_geom_angle
C2 C1 H1 108.2
C6 C1 H1 108.2
C6 C1 C2 110.97(14)
N1 C1 H1 108.2
N1 C1 C2 110.95(13)
N1 C1 C6 110.28(13)
H2a C2 H2b 107.6
C1 C2 H2a 108.7
C1 C2 H2b 108.7
C1 C2 C3 114.06(13)
C3 C2 H2a 108.7
C3 C2 H2b 108.7
C2 C3 H3 108.2
C2 C3 C4 112.74(13)
C4 C3 H3 108.2
N2 C3 H3 108.2
N2 C3 C2 110.24(13)
N2 C3 C4 109.08(13)
H4a C4 H4b 107.5
C3 C4 H4a 108.5
C3 C4 H4b 108.5
C5 C4 H4a 108.5
C5 C4 H4b 108.5
C5 C4 C3 115.01(14)
C4 C5 H5 108.0
C6 C5 H5 108.0
C6 C5 C4 111.09(14)
N3 C5 H5 108.0
N3 C5 C4 111.22(13)
N3 C5 C6 110.49(14)
H6a C6 H6b 107.8
C1 C6 H6a 109.0
C1 C6 H6b 109.0
C1 C6 C5 113.11(13)
C5 C6 H6a 109.0
C5 C6 H6b 109.0
H7a C7 H7b 108.4
C8 C7 H7a 110.0
C8 C7 H7b 110.0
N4 C7 H7a 110.0
N4 C7 H7b 110.0
N4 C7 C8 108.27(14)
H8a C8 H8b 108.4
C7 C8 H8a 110.0
C7 C8 H8b 110.0
N5 C8 H8a 110.0
N5 C8 H8b 110.0
N5 C8 C7 108.47(13)
H9a C9 H9b 109.5
H9a C9 H9c 109.5
H9b C9 H9c 109.5
S1 C9 H9a 109.5
S1 C9 H9b 109.5
S1 C9 H9c 109.5
H10a C10 H10b 109.5
H10a C10 H10c 109.5
H10b C10 H10c 109.5
S1 C10 H10a 109.5
S1 C10 H10b 109.5
S1 C10 H10c 109.5
H1a N1 H1b 109(2)
C1 N1 H1a 109.5(15)
C1 N1 H1b 107.0(13)
C1 N1 Ru1 118.04(10)
Ru1 N1 H1a 104.1(15)
Ru1 N1 H1b 109.1(13)
H2c N2 H2d 107(2)
C3 N2 H2c 109.7(14)
C3 N2 H2d 105.3(15)
C3 N2 Ru1 116.23(10)
Ru1 N2 H2c 105.6(14)
Ru1 N2 H2d 112.5(15)
H3a N3 H3b 104.7(19)
C5 N3 H3a 107.5(13)
C5 N3 H3b 106.5(15)
C5 N3 Ru1 117.09(10)
Ru1 N3 H3a 112.6(13)
Ru1 N3 H3b 107.6(15)
H4c N4 H4d 110.7(19)
C7 N4 H4c 109.1(13)
C7 N4 H4d 110.3(14)
C7 N4 Ru1 108.00(10)
Ru1 N4 H4c 113.6(13)
Ru1 N4 H4d 105.0(14)
H5a N5 H5b 107.6(19)
C8 N5 H5a 108.1(14)
C8 N5 H5b 108.2(13)
C8 N5 Ru1 108.55(10)
Ru1 N5 H5a 117.9(14)
Ru1 N5 H5b 106.2(13)
C9 S1 Ru1 114.96(6)
C10 S1 C9 98.35(9)
C10 S1 Ru1 114.53(6)
O1 S1 C9 105.09(8)
O1 S1 C10 104.54(8)
O1 S1 Ru1 117.15(5)
N1 Ru1 S1 176.71(4)
N2 Ru1 N1 88.67(5)
N2 Ru1 S1 94.02(4)
N3 Ru1 N1 83.26(6)
N3 Ru1 N2 92.00(5)
N3 Ru1 N5 170.62(6)
N3 Ru1 S1 94.74(4)
N4 Ru1 N1 87.66(6)
N4 Ru1 N2 173.67(6)
N4 Ru1 N3 92.69(6)
N4 Ru1 N5 81.59(5)
N4 Ru1 S1 89.83(4)
N5 Ru1 N1 89.06(5)
N5 Ru1 N2 93.20(5)
N5 Ru1 S1 92.68(4)
F1 P1 F2 90.39(7)
F1 P1 F3 90.23(7)
F1 P1 F4 179.29(8)
F1 P1 F6 90.32(7)
F3 P1 F2 88.75(7)
F3 P1 F4 90.14(7)
F4 P1 F2 89.01(7)
F5 P1 F1 90.57(7)
F5 P1 F2 179.04(8)
F5 P1 F3 91.23(7)
F5 P1 F4 90.03(7)
F5 P1 F6 90.53(7)
F6 P1 F2 89.48(6)
F6 P1 F3 178.15(7)
F6 P1 F4 89.29(7)

loop_
_geom_bond_atom_site_label_1
_geom_bond_atom_site_label_2
_geom_bond_distance
C1 H1 1.0000
C1 C2 1.527(2)
C1 C6 1.521(2)
C1 N1 1.495(2)
C2 H2a 0.9900
C2 H2b 0.9900
C2 C3 1.527(2)
C3 H3 1.0000
C3 C4 1.529(2)
C3 N2 1.493(2)
C4 H4a 0.9900
C4 H4b 0.9900
C4 C5 1.525(2)
C5 H5 1.0000
C5 C6 1.522(2)
C5 N3 1.495(2)
C6 H6a 0.9900
C6 H6b 0.9900
C7 H7a 0.9900
C7 H7b 0.9900
C7 N4 1.487(2)
C8 H8a 0.9900
C8 H8b 0.9900
C8 C7 1.511(2)
C8 N5 1.489(2)
C9 H9a 0.9800
C9 H9b 0.9800
C9 H9c 0.9800
C9 S1 1.7910(17)
C10 H10a 0.9800
C10 H10b 0.9800
C10 H10c 0.9800
C10 S1 1.7877(17)
N1 H1a 0.81(2)
N1 H1b 0.88(2)
N1 Ru1 2.1665(13)
N2 H2c 0.87(2)
N2 H2d 0.86(2)
N2 Ru1 2.1396(14)
N3 H3a 0.87(2)
N3 H3b 0.83(2)
N3 Ru1 2.1316(14)
N4 H4c 0.87(2)
N4 H4d 0.88(2)
N4 Ru1 2.1262(14)
N5 H5a 0.84(2)
N5 H5b 0.85(2)
N5 Ru1 2.1373(14)
O1 S1 1.5008(12)
Ru1 S1 2.1885(4)
F1 P1 1.5894(12)
F2 P1 1.6143(12)
F3 P1 1.6015(12)
F4 P1 1.6044(12)
F5 P1 1.5859(12)
F6 P1 1.5982(12)

loop_
_geom_hbond_atom_site_label_D
_geom_hbond_atom_site_label_H
_geom_hbond_atom_site_label_A
_geom_hbond_distance_DH
_geom_hbond_distance_HA
_geom_hbond_distance_DA
_geom_hbond_angle_DHA
_geom_hbond_site_symmetry_A
N1 H1a Cl1 0.81(2) 2.80(2) 3.5414(15) 152.5(19) 1_655
N1 H1b Cl1 0.88(2) 2.41(2) 3.2770(15) 170.0(18) 2_655
N2 H2c O1 0.87(2) 2.17(2) 2.9376(18) 147.0(19) 2_655
N2 H2d F3 0.86(2) 2.54(2) 3.1864(19) 133.1(19) 4_575
N3 H3a F2 0.87(2) 2.32(2) 3.0013(18) 136.0(16) 2_645
N3 H3b Cl1 0.83(2) 2.72(2) 3.4896(16) 155.4(19) 1_655
N4 H4c Cl1 0.87(2) 2.42(2) 3.2586(15) 163.3(18) 1_655
N4 H4d O1 0.88(2) 2.27(2) 2.9833(19) 137.9(17) .
N5 H5a O1 0.84(2) 2.54(2) 3.1352(18) 129.1(17) 2_655
N5 H5a F4 0.84(2) 2.63(2) 3.2063(19) 127.0(17) .
N5 H5b Cl1 0.85(2) 2.50(2) 3.3505(15) 176.3(18) 2_655

loop_
_geom_torsion_atom_site_label_1
_geom_torsion_atom_site_label_2
_geom_torsion_atom_site_label_3
_geom_torsion_atom_site_label_4
_geom_torsion
C1 C2 C3 C4 -46.88(19)
C1 C2 C3 N2 75.29(17)
C1 N1 Ru1 N2 -41.24(12)
C1 N1 Ru1 N3 50.93(11)
C1 N1 Ru1 N4 143.92(12)
C1 N1 Ru1 N5 -134.46(12)
C2 C1 C6 C5 -55.33(18)
C2 C1 N1 Ru1 57.92(16)
C2 C3 C4 C5 45.87(19)
C2 C3 N2 Ru1 -64.26(15)
C3 C4 C5 C6 -49.13(19)
C3 C4 C5 N3 74.39(18)
C3 N2 Ru1 N1 43.80(11)
C3 N2 Ru1 N3 -39.41(12)
C3 N2 Ru1 N5 132.78(11)
C3 N2 Ru1 S1 -134.31(11)
C4 C3 N2 Ru1 60.04(15)
C4 C5 C6 C1 53.93(18)
C4 C5 N3 Ru1 -55.02(16)
C5 N3 Ru1 N1 -51.88(12)
C5 N3 Ru1 N2 36.55(12)
C5 N3 Ru1 N4 -139.20(12)
C5 N3 Ru1 S1 130.75(11)
C6 C1 C2 C3 51.55(18)
C6 C1 N1 Ru1 -65.45(15)
C6 C5 N3 Ru1 68.84(15)
C7 C8 N5 Ru1 39.44(15)
C7 N4 Ru1 N1 72.10(11)
C7 N4 Ru1 N3 155.24(11)
C7 N4 Ru1 N5 -17.29(11)
C7 N4 Ru1 S1 -110.02(10)
C8 C7 N4 Ru1 43.80(15)
C8 N5 Ru1 N1 -99.99(11)
C8 N5 Ru1 N2 171.39(11)
C8 N5 Ru1 N4 -12.22(11)
C8 N5 Ru1 S1 77.21(10)
N1 C1 C2 C3 -71.42(17)
N1 C1 C6 C5 68.02(17)
N2 C3 C4 C5 -76.94(17)
N2 Ru1 S1 C9 -58.80(9)
N2 Ru1 S1 C10 54.06(8)
N2 Ru1 S1 O1 177.04(7)
N3 C5 C6 C1 -70.00(17)
N3 Ru1 S1 C9 -151.15(9)
N3 Ru1 S1 C10 -38.28(8)
N3 Ru1 S1 O1 84.69(7)
N4 Ru1 S1 C9 116.17(9)
N4 Ru1 S1 C10 -130.96(8)
N4 Ru1 S1 O1 -7.99(7)
N5 C8 C7 N4 -56.06(17)
N5 Ru1 S1 C9 34.60(9)
N5 Ru1 S1 C10 147.47(8)
N5 Ru1 S1 O1 -89.56(7)
